data_4023202
loop_
_publ_author_name
'Marino J. E. Resendiz'
'Jennifer Taing'
'Saeed I. Khan'
'Miguel A. Garc\'ia-Garibay'

_publ_section_title
;
 Unexpected Solid-State Photochemistry of an
 \a-Thiophenyl-\a'-Thiophenyl-S,S-dioxo-Substituted Ketone
;
_journal_name_full 'Journal of Organic Chemistry'
_journal_page_first 638
_journal_page_last 643
_journal_paper_doi 10.1021/jo702127g
_journal_volume 73
_journal_year 2008
_chemical_formula_moiety 'C15 H18 O3 S2'
_chemical_formula_sum 'C15 H18 O3 S2'
_chemical_formula_weight 310.41
_chemical_name_systematic
; 
 ? 
;
_space_group_IT_number 14
_symmetry_cell_setting monoclinic
_symmetry_space_group_name_Hall '-P 2yn'
_symmetry_space_group_name_H-M 'P 1 21/n 1'
_atom_sites_solution_hydrogens geom
_atom_sites_solution_primary direct
_atom_sites_solution_secondary difmap
_audit_creation_method SHELXL-97
_cell_angle_alpha 90.00
_cell_angle_beta 91.666(6)
_cell_angle_gamma 90.00
_cell_formula_units_Z 4
_cell_length_a 8.253(3)
_cell_length_b 13.319(5)
_cell_length_c 13.795(5)
_cell_measurement_reflns_used 1540
_cell_measurement_temperature 298(2)
_cell_measurement_theta_max 25.44
_cell_measurement_theta_min 2.84
_cell_volume 1515.7(10)
_computing_cell_refinement 'Bruker SMART'
_computing_data_collection 'Bruker SMART'
_computing_data_reduction 'Bruker SAINT'
_computing_molecular_graphics 'Bruker SHELXTL'
_computing_publication_material 'Bruker SHELXTL'
_computing_structure_refinement 'SHELXL-97 (Sheldrick, 1997)'
_computing_structure_solution 'SHELXS-97 (Sheldrick, 1990)'
_diffrn_ambient_temperature 298(2)
_diffrn_measured_fraction_theta_full 0.998
_diffrn_measured_fraction_theta_max 0.989
_diffrn_measurement_device_type 'CCD area detector'
_diffrn_measurement_method 'phi and omega scans'
_diffrn_radiation_monochromator graphite
_diffrn_radiation_source 'fine-focus sealed tube'
_diffrn_radiation_type MoK\a
_diffrn_radiation_wavelength 0.71073
_diffrn_reflns_av_R_equivalents 0.0769
_diffrn_reflns_av_sigmaI/netI 0.0976
_diffrn_reflns_limit_h_max 10
_diffrn_reflns_limit_h_min -10
_diffrn_reflns_limit_k_max 15
_diffrn_reflns_limit_k_min -16
_diffrn_reflns_limit_l_max 17
_diffrn_reflns_limit_l_min -13
_diffrn_reflns_number 8231
_diffrn_reflns_theta_full 25.50
_diffrn_reflns_theta_max 26.50
_diffrn_reflns_theta_min 2.13
_exptl_absorpt_coefficient_mu 0.355
_exptl_absorpt_correction_T_max 0.9654
_exptl_absorpt_correction_T_min 0.7820
_exptl_absorpt_correction_type multi-scan
_exptl_absorpt_process_details 'Sadabs (Bruker)'
_exptl_crystal_colour light-yellow
_exptl_crystal_density_diffrn 1.360
_exptl_crystal_density_method 'not measured'
_exptl_crystal_description irregular
_exptl_crystal_F_000 656
_exptl_crystal_size_max 0.40
_exptl_crystal_size_mid 0.10
_exptl_crystal_size_min 0.10
_refine_diff_density_max 0.392
_refine_diff_density_min -0.317
_refine_diff_density_rms 0.090
_refine_ls_extinction_method none
_refine_ls_goodness_of_fit_ref 0.955
_refine_ls_hydrogen_treatment constr
_refine_ls_matrix_type full
_refine_ls_number_parameters 185
_refine_ls_number_reflns 3108
_refine_ls_number_restraints 0
_refine_ls_restrained_S_all 0.955
_refine_ls_R_factor_all 0.1491
_refine_ls_R_factor_gt 0.0700
_refine_ls_shift/su_max 0.000
_refine_ls_shift/su_mean 0.000
_refine_ls_structure_factor_coef Fsqd
_refine_ls_weighting_details 'calc w=1/[\s^2^(Fo^2^)+(0.1195P)^2^+0.0000P] where P=(Fo^2^+2Fc^2^)/3'
_refine_ls_weighting_scheme calc
_refine_ls_wR_factor_gt 0.1702
_refine_ls_wR_factor_ref 0.2176
_reflns_number_gt 1483
_reflns_number_total 3108
_reflns_threshold_expression >2sigma(I)
_cod_data_source_file jo702127g-File006.cif
_cod_data_source_block gg306sm
_cod_depositor_comments
;
The following automatic conversions were performed:
'_symmetry_cell_setting' value 'Monoclinic' changed to 'monoclinic'
according to '/home/saulius/struct/CIF-dictionaries/cif_core.dic'
dictionary named 'cif_core.dic' version 2.4.1 from 2010-06-29.

Automatic conversion script
Id: cif_fix_enum 1527 2010-12-29 10:47:43Z saulius 
;
_cod_original_sg_symbol_H-M 'P 21/n'
_cod_database_code 4023202

loop_
_symmetry_equiv_pos_as_xyz
'x, y, z'
'-x+1/2, y+1/2, -z+1/2'
'-x, -y, -z'
'x-1/2, -y-1/2, z-1/2'

loop_
_atom_site_label
_atom_site_type_symbol
_atom_site_fract_x
_atom_site_fract_y
_atom_site_fract_z
_atom_site_U_iso_or_equiv
_atom_site_adp_type
_atom_site_occupancy
_atom_site_symmetry_multiplicity
_atom_site_calc_flag
_atom_site_refinement_flags
_atom_site_disorder_assembly
_atom_site_disorder_group
S1 S 0.23695(14) 0.52830(8) 0.45298(10) 0.0647(4) Uani 1 1 d . . .
S2 S 0.05467(19) 0.55795(11) 0.22868(11) 0.0897(6) Uani 1 1 d . . .
O1 O 0.2702(4) 0.5234(2) 0.5558(3) 0.0798(10) Uani 1 1 d . . .
O2 O 0.2023(4) 0.4349(2) 0.4062(3) 0.0873(11) Uani 1 1 d . . .
O3 O -0.0841(4) 0.8895(2) 0.5188(2) 0.0689(9) Uani 1 1 d . . .
C1 C 0.0495(5) 0.7398(3) 0.3217(3) 0.0493(10) Uani 1 1 d . . .
C2 C 0.1214(6) 0.7498(4) 0.2234(3) 0.0708(14) Uani 1 1 d . . .
H2 H 0.1561 0.8108 0.1986 0.085 Uiso 1 1 calc R . .
C3 C 0.1312(6) 0.6634(5) 0.1746(4) 0.0884(18) Uani 1 1 d . . .
H3 H 0.1774 0.6605 0.1139 0.106 Uiso 1 1 calc R . .
C4 C -0.0082(5) 0.6292(3) 0.3327(3) 0.0570(11) Uani 1 1 d . . .
H4 H -0.1255 0.6250 0.3413 0.068 Uiso 1 1 calc R . .
C5 C 0.0866(5) 0.6223(3) 0.4298(3) 0.0499(10) Uani 1 1 d . . .
H5 H 0.0149 0.6297 0.4848 0.060 Uiso 1 1 calc R . .
C6 C 0.1765(5) 0.7201(3) 0.4092(3) 0.0466(10) Uani 1 1 d . . .
C7 C 0.3435(5) 0.6902(3) 0.3800(3) 0.0567(11) Uani 1 1 d . . .
H7 H 0.4129 0.7358 0.3516 0.068 Uiso 1 1 calc R . .
C8 C 0.3874(5) 0.5966(4) 0.3966(3) 0.0651(12) Uani 1 1 d . . .
H8 H 0.4871 0.5701 0.3801 0.078 Uiso 1 1 calc R . .
C9 C 0.1660(5) 0.8059(3) 0.4821(3) 0.0522(10) Uani 1 1 d . . .
C10 C -0.0043(5) 0.8461(3) 0.4603(3) 0.0491(10) Uani 1 1 d . . .
C11 C -0.0643(5) 0.8238(3) 0.3567(3) 0.0513(10) Uani 1 1 d . . .
C12 C -0.0502(7) 0.9216(3) 0.2978(3) 0.0772(15) Uani 1 1 d . . .
H12A H -0.1084 0.9743 0.3291 0.116 Uiso 1 1 calc R . .
H12B H -0.0952 0.9114 0.2336 0.116 Uiso 1 1 calc R . .
H12C H 0.0619 0.9401 0.2940 0.116 Uiso 1 1 calc R . .
C13 C -0.2436(5) 0.7937(4) 0.3592(4) 0.0700(13) Uani 1 1 d . . .
H13A H -0.2566 0.7408 0.4056 0.105 Uiso 1 1 calc R . .
H13B H -0.2794 0.7709 0.2962 0.105 Uiso 1 1 calc R . .
H13C H -0.3071 0.8507 0.3776 0.105 Uiso 1 1 calc R . .
C14 C 0.2875(5) 0.8900(3) 0.4604(4) 0.0728(13) Uani 1 1 d . . .
H14A H 0.2825 0.9051 0.3924 0.109 Uiso 1 1 calc R . .
H14B H 0.3951 0.8684 0.4787 0.109 Uiso 1 1 calc R . .
H14C H 0.2608 0.9490 0.4966 0.109 Uiso 1 1 calc R . .
C15 C 0.1876(7) 0.7742(3) 0.5879(3) 0.0750(15) Uani 1 1 d . . .
H15A H 0.1801 0.8321 0.6289 0.112 Uiso 1 1 calc R . .
H15B H 0.2919 0.7434 0.5978 0.112 Uiso 1 1 calc R . .
H15C H 0.1043 0.7271 0.6037 0.112 Uiso 1 1 calc R . .

loop_
_atom_site_aniso_label
_atom_site_aniso_U_11
_atom_site_aniso_U_22
_atom_site_aniso_U_33
_atom_site_aniso_U_23
_atom_site_aniso_U_13
_atom_site_aniso_U_12
S1 0.0570(8) 0.0499(7) 0.0876(10) 0.0057(6) 0.0069(6) 0.0107(5)
S2 0.0967(11) 0.0913(11) 0.0806(10) -0.0312(8) -0.0085(8) 0.0164(8)
O1 0.082(2) 0.076(2) 0.081(3) 0.0202(17) -0.0005(19) 0.0193(18)
O2 0.083(2) 0.054(2) 0.126(3) -0.0040(18) 0.017(2) 0.0123(17)
O3 0.068(2) 0.075(2) 0.064(2) -0.0075(15) 0.0108(16) 0.0110(16)
C1 0.040(2) 0.056(2) 0.053(3) 0.0013(18) 0.0063(19) 0.0004(18)
C2 0.058(3) 0.099(4) 0.056(3) 0.012(3) 0.006(2) 0.003(3)
C3 0.066(3) 0.147(5) 0.053(3) -0.025(3) 0.004(3) 0.025(3)
C4 0.039(2) 0.055(3) 0.077(3) -0.011(2) 0.006(2) 0.0017(18)
C5 0.049(2) 0.044(2) 0.058(3) -0.0032(18) 0.014(2) -0.0001(18)
C6 0.040(2) 0.047(2) 0.053(3) 0.0043(17) 0.0034(18) 0.0006(17)
C7 0.037(2) 0.067(3) 0.067(3) 0.007(2) 0.010(2) -0.002(2)
C8 0.043(3) 0.076(3) 0.077(3) 0.000(2) 0.006(2) 0.014(2)
C9 0.052(3) 0.049(2) 0.056(3) 0.0000(18) 0.000(2) -0.0004(19)
C10 0.047(2) 0.047(2) 0.054(3) 0.0027(18) 0.010(2) 0.0033(19)
C11 0.042(2) 0.058(3) 0.054(3) 0.0025(19) 0.002(2) 0.0067(19)
C12 0.093(4) 0.069(3) 0.070(3) 0.020(2) -0.004(3) 0.017(3)
C13 0.040(3) 0.088(3) 0.082(3) -0.018(3) 0.001(2) 0.012(2)
C14 0.055(3) 0.062(3) 0.101(4) -0.002(3) -0.005(3) -0.007(2)
C15 0.093(4) 0.073(3) 0.058(3) 0.003(2) -0.020(3) 0.006(3)

loop_
_atom_type_symbol
_atom_type_description
_atom_type_scat_dispersion_real
_atom_type_scat_dispersion_imag
_atom_type_scat_source
C C 0.0033 0.0016 'International Tables Vol C Tables 4.2.6.8 and 6.1.1.4'
H H 0.0000 0.0000 'International Tables Vol C Tables 4.2.6.8 and 6.1.1.4'
O O 0.0106 0.0060 'International Tables Vol C Tables 4.2.6.8 and 6.1.1.4'
S S 0.1246 0.1234 'International Tables Vol C Tables 4.2.6.8 and 6.1.1.4'

loop_
_geom_angle_atom_site_label_1
_geom_angle_atom_site_label_2
_geom_angle_atom_site_label_3
_geom_angle
_geom_angle_site_symmetry_1
_geom_angle_site_symmetry_3
_geom_angle_publ_flag
O2 S1 O1 115.9(2) . . ?
O2 S1 C8 112.9(2) . . ?
O1 S1 C8 110.3(2) . . ?
O2 S1 C5 113.7(2) . . ?
O1 S1 C5 108.68(19) . . ?
C8 S1 C5 93.1(2) . . ?
C3 S2 C4 91.9(2) . . ?
C2 C1 C11 118.4(4) . . ?
C2 C1 C4 107.6(4) . . ?
C11 C1 C4 117.7(3) . . ?
C2 C1 C6 115.4(3) . . ?
C11 C1 C6 105.9(3) . . ?
C4 C1 C6 88.1(3) . . ?
C3 C2 C1 114.2(5) . . ?
C3 C2 H2 122.9 . . ?
C1 C2 H2 122.9 . . ?
C2 C3 S2 117.1(4) . . ?
C2 C3 H3 121.4 . . ?
S2 C3 H3 121.4 . . ?
C5 C4 C1 89.5(3) . . ?
C5 C4 S2 120.7(3) . . ?
C1 C4 S2 108.9(3) . . ?
C5 C4 H4 111.9 . . ?
C1 C4 H4 111.9 . . ?
S2 C4 H4 111.9 . . ?
C6 C5 C4 91.4(3) . . ?
C6 C5 S1 107.0(3) . . ?
C4 C5 S1 122.2(3) . . ?
C6 C5 H5 111.4 . . ?
C4 C5 H5 111.4 . . ?
S1 C5 H5 111.4 . . ?
C7 C6 C9 116.4(4) . . ?
C7 C6 C5 106.1(3) . . ?
C9 C6 C5 118.5(3) . . ?
C7 C6 C1 115.4(3) . . ?
C9 C6 C1 109.1(3) . . ?
C5 C6 C1 88.2(3) . . ?
C8 C7 C6 117.1(4) . . ?
C8 C7 H7 121.5 . . ?
C6 C7 H7 121.5 . . ?
C7 C8 S1 112.1(3) . . ?
C7 C8 H8 123.9 . . ?
S1 C8 H8 123.9 . . ?
C15 C9 C10 111.5(3) . . ?
C15 C9 C6 114.6(3) . . ?
C10 C9 C6 101.6(3) . . ?
C15 C9 C14 109.2(4) . . ?
C10 C9 C14 107.9(3) . . ?
C6 C9 C14 111.5(3) . . ?
O3 C10 C9 123.7(4) . . ?
O3 C10 C11 123.5(4) . . ?
C9 C10 C11 112.8(3) . . ?
C10 C11 C13 108.4(3) . . ?
C10 C11 C12 107.6(3) . . ?
C13 C11 C12 108.7(4) . . ?
C10 C11 C1 104.4(3) . . ?
C13 C11 C1 114.4(3) . . ?
C12 C11 C1 113.0(3) . . ?
C11 C12 H12A 109.5 . . ?
C11 C12 H12B 109.5 . . ?
H12A C12 H12B 109.5 . . ?
C11 C12 H12C 109.5 . . ?
H12A C12 H12C 109.5 . . ?
H12B C12 H12C 109.5 . . ?
C11 C13 H13A 109.5 . . ?
C11 C13 H13B 109.5 . . ?
H13A C13 H13B 109.5 . . ?
C11 C13 H13C 109.5 . . ?
H13A C13 H13C 109.5 . . ?
H13B C13 H13C 109.5 . . ?
C9 C14 H14A 109.5 . . ?
C9 C14 H14B 109.5 . . ?
H14A C14 H14B 109.5 . . ?
C9 C14 H14C 109.5 . . ?
H14A C14 H14C 109.5 . . ?
H14B C14 H14C 109.5 . . ?
C9 C15 H15A 109.5 . . ?
C9 C15 H15B 109.5 . . ?
H15A C15 H15B 109.5 . . ?
C9 C15 H15C 109.5 . . ?
H15A C15 H15C 109.5 . . ?
H15B C15 H15C 109.5 . . ?

loop_
_geom_bond_atom_site_label_1
_geom_bond_atom_site_label_2
_geom_bond_distance
_geom_bond_site_symmetry_2
_geom_bond_publ_flag
S1 O2 1.426(4) . ?
S1 O1 1.438(4) . ?
S1 C8 1.741(5) . ?
S1 C5 1.785(4) . ?
S2 C3 1.720(7) . ?
S2 C4 1.809(4) . ?
O3 C10 1.204(4) . ?
C1 C2 1.503(6) . ?
C1 C11 1.547(5) . ?
C1 C4 1.557(6) . ?
C1 C6 1.596(6) . ?
C2 C3 1.337(7) . ?
C2 H2 0.9300 . ?
C3 H3 0.9300 . ?
C4 C5 1.534(6) . ?
C4 H4 0.9800 . ?
C5 C6 1.530(5) . ?
C5 H5 0.9800 . ?
C6 C7 1.501(5) . ?
C6 C9 1.527(6) . ?
C7 C8 1.316(6) . ?
C7 H7 0.9300 . ?
C8 H8 0.9300 . ?
C9 C15 1.525(6) . ?
C9 C10 1.526(6) . ?
C9 C14 1.538(6) . ?
C10 C11 1.528(6) . ?
C11 C13 1.535(6) . ?
C11 C12 1.541(6) . ?
C12 H12A 0.9600 . ?
C12 H12B 0.9600 . ?
C12 H12C 0.9600 . ?
C13 H13A 0.9600 . ?
C13 H13B 0.9600 . ?
C13 H13C 0.9600 . ?
C14 H14A 0.9600 . ?
C14 H14B 0.9600 . ?
C14 H14C 0.9600 . ?
C15 H15A 0.9600 . ?
C15 H15B 0.9600 . ?
C15 H15C 0.9600 . ?

loop_
_geom_torsion_atom_site_label_1
_geom_torsion_atom_site_label_2
_geom_torsion_atom_site_label_3
_geom_torsion_atom_site_label_4
_geom_torsion
_geom_torsion_site_symmetry_1
_geom_torsion_site_symmetry_2
_geom_torsion_site_symmetry_3
_geom_torsion_site_symmetry_4
_geom_torsion_publ_flag
C11 C1 C2 C3 -141.8(4) . . . . ?
C4 C1 C2 C3 -5.4(5) . . . . ?
C6 C1 C2 C3 91.1(5) . . . . ?
C1 C2 C3 S2 2.4(6) . . . . ?
C4 S2 C3 C2 1.2(4) . . . . ?
C2 C1 C4 C5 128.3(3) . . . . ?
C11 C1 C4 C5 -94.8(4) . . . . ?
C6 C1 C4 C5 12.2(3) . . . . ?
C2 C1 C4 S2 5.9(4) . . . . ?
C11 C1 C4 S2 142.8(3) . . . . ?
C6 C1 C4 S2 -110.2(3) . . . . ?
C3 S2 C4 C5 -105.3(4) . . . . ?
C3 S2 C4 C1 -4.2(3) . . . . ?
C1 C4 C5 C6 -12.8(3) . . . . ?
S2 C4 C5 C6 99.0(3) . . . . ?
C1 C4 C5 S1 -123.9(3) . . . . ?
S2 C4 C5 S1 -12.1(5) . . . . ?
O2 S1 C5 C6 -136.2(3) . . . . ?
O1 S1 C5 C6 93.1(3) . . . . ?
C8 S1 C5 C6 -19.5(3) . . . . ?
O2 S1 C5 C4 -33.4(4) . . . . ?
O1 S1 C5 C4 -164.0(3) . . . . ?
C8 S1 C5 C4 83.3(3) . . . . ?
C4 C5 C6 C7 -103.5(3) . . . . ?
S1 C5 C6 C7 20.8(4) . . . . ?
C4 C5 C6 C9 123.3(4) . . . . ?
S1 C5 C6 C9 -112.3(3) . . . . ?
C4 C5 C6 C1 12.5(3) . . . . ?
S1 C5 C6 C1 136.8(3) . . . . ?
C2 C1 C6 C7 -13.8(5) . . . . ?
C11 C1 C6 C7 -147.0(3) . . . . ?
C4 C1 C6 C7 94.8(4) . . . . ?
C2 C1 C6 C9 119.5(4) . . . . ?
C11 C1 C6 C9 -13.7(4) . . . . ?
C4 C1 C6 C9 -131.9(3) . . . . ?
C2 C1 C6 C5 -120.9(4) . . . . ?
C11 C1 C6 C5 106.0(3) . . . . ?
C4 C1 C6 C5 -12.3(3) . . . . ?
C9 C6 C7 C8 121.1(4) . . . . ?
C5 C6 C7 C8 -13.2(5) . . . . ?
C1 C6 C7 C8 -109.0(4) . . . . ?
C6 C7 C8 S1 -1.5(5) . . . . ?
O2 S1 C8 C7 130.1(4) . . . . ?
O1 S1 C8 C7 -98.4(4) . . . . ?
C5 S1 C8 C7 12.8(4) . . . . ?
C7 C6 C9 C15 -84.0(5) . . . . ?
C5 C6 C9 C15 44.5(5) . . . . ?
C1 C6 C9 C15 143.2(4) . . . . ?
C7 C6 C9 C10 155.6(3) . . . . ?
C5 C6 C9 C10 -75.9(4) . . . . ?
C1 C6 C9 C10 22.8(4) . . . . ?
C7 C6 C9 C14 40.8(5) . . . . ?
C5 C6 C9 C14 169.3(3) . . . . ?
C1 C6 C9 C14 -92.0(4) . . . . ?
C15 C9 C10 O3 31.3(5) . . . . ?
C6 C9 C10 O3 153.9(4) . . . . ?
C14 C9 C10 O3 -88.7(5) . . . . ?
C15 C9 C10 C11 -147.7(3) . . . . ?
C6 C9 C10 C11 -25.1(4) . . . . ?
C14 C9 C10 C11 92.3(4) . . . . ?
O3 C10 C11 C13 -39.5(5) . . . . ?
C9 C10 C11 C13 139.5(4) . . . . ?
O3 C10 C11 C12 77.9(5) . . . . ?
C9 C10 C11 C12 -103.1(4) . . . . ?
O3 C10 C11 C1 -161.8(4) . . . . ?
C9 C10 C11 C1 17.2(4) . . . . ?
C2 C1 C11 C10 -133.2(4) . . . . ?
C4 C1 C11 C10 94.6(4) . . . . ?
C6 C1 C11 C10 -1.8(4) . . . . ?
C2 C1 C11 C13 108.5(4) . . . . ?
C4 C1 C11 C13 -23.7(5) . . . . ?
C6 C1 C11 C13 -120.1(4) . . . . ?
C2 C1 C11 C12 -16.6(5) . . . . ?
C4 C1 C11 C12 -148.8(4) . . . . ?
C6 C1 C11 C12 114.8(4) . . . . ?
